data_7208180
loop_
_publ_author_name
'Song, Li-Sha'
'Wang, Hong-Mei'
'Niu, Yun-Yin'
'Hou, Hong-Wei'
'Zhu, Yu'

_publ_section_title
;
 The anion exchange reaction of bis(isoquinoline) ionic liquids:
 self-assembly, crystal structures and thermal properties of ten novel d10
 metal (Cu, Ag) halide/thiocyanate supramolecular polymers
;
_journal_issue 15
_journal_name_full CrystEngComm
_journal_page_first 4927
_journal_paper_doi 10.1039/c2ce25103e
_journal_volume 14
_journal_year 2012
_chemical_formula_moiety 'C2 Cu N2 S2, C12 H13 N'
_chemical_formula_sum 'C14 H13 Cu N3 S2'
_chemical_formula_weight 350.93
_chemical_name_systematic
;
?
;
_space_group_crystal_system triclinic
_space_group_IT_number 2
_space_group_name_Hall '-P 1'
_space_group_name_H-M_alt 'P -1'
_symmetry_space_group_name_Hall '-P 1'
_symmetry_space_group_name_H-M 'P -1'
_atom_sites_solution_hydrogens geom
_atom_sites_solution_primary direct
_atom_sites_solution_secondary difmap
_audit_creation_date 2011-05-04
_audit_creation_method
;
Olex2 1.1
(compiled 2011.02.15 svn.r1672, GUI svn.r3494)
;
_cell_angle_alpha 101.940(8)
_cell_angle_beta 94.339(8)
_cell_angle_gamma 107.730(8)
_cell_formula_units_Z 2
_cell_length_a 8.1247(7)
_cell_length_b 9.1320(8)
_cell_length_c 10.6624(10)
_cell_measurement_reflns_used 1233
_cell_measurement_temperature 290.65
_cell_measurement_theta_max 26.3141
_cell_measurement_theta_min 2.9426
_cell_volume 729.01(12)
_computing_cell_refinement
;
CrysAlisPro, Agilent Technologies,
Version 1.171.34.49 (release 20-01-2011 CrysAlis171 .NET)
(compiled Jan 20 2011,15:58:25)
;
_computing_data_collection
;
CrysAlisPro, Agilent Technologies,
Version 1.171.34.49 (release 20-01-2011 CrysAlis171 .NET)
(compiled Jan 20 2011,15:58:25)
;
_computing_data_reduction
;
CrysAlisPro, Agilent Technologies,
Version 1.171.34.49 (release 20-01-2011 CrysAlis171 .NET)
(compiled Jan 20 2011,15:58:25)
;
_computing_molecular_graphics
;
O. V. Dolomanov, L. J. Bourhis, R. J. Gildea, J. A. K. Howard and H. Puschmann,
OLEX2: a complete structure solution, refinement and analysis program.
J. Appl. Cryst. (2009). 42, 339-341.
;
_computing_publication_material
;
O. V. Dolomanov, L. J. Bourhis, R. J. Gildea, J. A. K. Howard and H. Puschmann,
OLEX2: a complete structure solution, refinement and analysis program.
J. Appl. Cryst. (2009). 42, 339-341.
;
_computing_structure_refinement 'SHELXL-97 (Sheldrick, 1997)'
_computing_structure_solution 'A short history of SHELX (Sheldrick, 2007)'
_diffrn_ambient_temperature 290.65
_diffrn_detector_area_resol_mean 16.2542
_diffrn_measured_fraction_theta_full 0.998
_diffrn_measured_fraction_theta_max 0.998
_diffrn_measurement_details
;
1 omega -52.00 44.00 1.0000 3.0000
omega____ theta____ kappa____ phi______ frames
- 18.2642 -77.0000 30.0000 96

2 omega 58.00 84.00 1.0000 3.0000
omega____ theta____ kappa____ phi______ frames
- 18.2642 -141.0000 -20.0000 26

3 omega -53.00 42.00 1.0000 3.0000
omega____ theta____ kappa____ phi______ frames
- 18.2642 -37.0000 -120.0000 95

4 omega -12.00 80.00 1.0000 3.0000
omega____ theta____ kappa____ phi______ frames
- 18.2642 77.0000 150.0000 92

5 omega 49.00 74.00 1.0000 3.0000
omega____ theta____ kappa____ phi______ frames
- 18.2642 -141.0000 -38.0000 25

6 omega -17.00 29.00 1.0000 3.0000
omega____ theta____ kappa____ phi______ frames
- -18.8892 37.0000 -30.0000 46
;
_diffrn_measurement_device_type 'Xcalibur, Eos, Gemini'
_diffrn_measurement_method '\w scans'
_diffrn_orient_matrix_UB_11 -0.0005050000
_diffrn_orient_matrix_UB_12 0.0123829000
_diffrn_orient_matrix_UB_13 0.0678534000
_diffrn_orient_matrix_UB_21 -0.0774783000
_diffrn_orient_matrix_UB_22 -0.0661399000
_diffrn_orient_matrix_UB_23 -0.0107212000
_diffrn_orient_matrix_UB_31 0.0508689000
_diffrn_orient_matrix_UB_32 -0.0503554000
_diffrn_orient_matrix_UB_33 0.0029856000
_diffrn_radiation_monochromator graphite
_diffrn_radiation_type 'Mo K\a'
_diffrn_radiation_wavelength 0.7107
_diffrn_reflns_av_R_equivalents 0.0239
_diffrn_reflns_av_unetI/netI 0.0467
_diffrn_reflns_limit_h_max 9
_diffrn_reflns_limit_h_min -8
_diffrn_reflns_limit_k_max 10
_diffrn_reflns_limit_k_min -10
_diffrn_reflns_limit_l_max 12
_diffrn_reflns_limit_l_min -9
_diffrn_reflns_number 4712
_diffrn_reflns_theta_full 25.03
_diffrn_reflns_theta_max 25.03
_diffrn_reflns_theta_min 2.95
_diffrn_source 'Enhance (Mo) X-ray Source'
_exptl_absorpt_coefficient_mu 1.776
_exptl_absorpt_correction_T_max 1.00000
_exptl_absorpt_correction_T_min 0.96295
_exptl_absorpt_correction_type multi-scan
_exptl_absorpt_process_details
;
CrysAlisPro, Agilent Technologies,
Version 1.171.34.49 (release 20-01-2011 CrysAlis171 .NET)
(compiled Jan 20 2011,15:58:25)
Empirical absorption correction using spherical harmonics,
implemented in SCALE3 ABSPACK scaling algorithm.
;
_exptl_crystal_colour crimson
_exptl_crystal_density_diffrn 1.599
_exptl_crystal_density_method 'not measured'
_exptl_crystal_description block
_exptl_crystal_F_000 358
_exptl_crystal_size_max 0.20
_exptl_crystal_size_mid 0.20
_exptl_crystal_size_min 0.18
_refine_diff_density_max 1.042
_refine_diff_density_min -0.318
_refine_diff_density_rms 0.168
_refine_ls_extinction_method none
_refine_ls_goodness_of_fit_ref 1.040
_refine_ls_hydrogen_treatment constr
_refine_ls_matrix_type full
_refine_ls_number_parameters 181
_refine_ls_number_reflns 2577
_refine_ls_number_restraints 0
_refine_ls_restrained_S_all 1.040
_refine_ls_R_factor_all 0.1022
_refine_ls_R_factor_gt 0.0794
_refine_ls_shift/su_max 0.000
_refine_ls_shift/su_mean 0.000
_refine_ls_structure_factor_coef Fsqd
_refine_ls_weighting_details 'calc w=1/[\s^2^(Fo^2^)+(0.1234P)^2^+0.0000P] where P=(Fo^2^+2Fc^2^)/3'
_refine_ls_weighting_scheme calc
_refine_ls_wR_factor_gt 0.1880
_refine_ls_wR_factor_ref 0.2099
_reflns_number_gt 1798
_reflns_number_total 2577
_reflns_threshold_expression >2sigma(I)
_cod_data_source_file c2ce25103e.txt
_cod_data_source_block 7
_cod_original_cell_volume 729.02(12)
_cod_database_code 7208180
_chemical_oxdiff_formula 'C H O N Cu Br K S'
_chemical_oxdiff_usercomment NYY-04-07
_reflns_odcompleteness_completeness 99.87
_reflns_odcompleteness_iscentric 1
_reflns_odcompleteness_theta 26.32

loop_
_space_group_symop_id
_space_group_symop_operation_xyz
1 'x, y, z'
2 '-x, -y, -z'

loop_
_atom_site_label
_atom_site_type_symbol
_atom_site_fract_x
_atom_site_fract_y
_atom_site_fract_z
_atom_site_U_iso_or_equiv
_atom_site_adp_type
_atom_site_occupancy
_atom_site_symmetry_multiplicity
_atom_site_calc_flag
_atom_site_refinement_flags
Cu1 Cu 0.01862(11) 0.51703(10) 0.75475(8) 0.0827(4) Uani 1 1 d .
S1 S -0.0781(2) 0.70870(18) 0.66881(16) 0.0731(5) Uani 1 1 d .
S2 S -0.2813(2) 0.3423(2) 1.08338(18) 0.0826(5) Uani 1 1 d .
N1 N -0.0601(6) 0.6119(6) 0.4048(6) 0.0733(13) Uani 1 1 d .
N2 N -0.1447(7) 0.4196(7) 0.8644(6) 0.0822(15) Uani 1 1 d .
N3 N 0.7398(7) 0.8132(7) 0.2785(6) 0.0816(15) Uani 1 1 d .
C1 C 0.4419(9) 0.7419(9) 0.5770(9) 0.088(2) Uani 1 1 d .
H1 H 0.3496 0.6489 0.5695 0.105 Uiso 1 1 calc R
C2 C 0.4830(11) 0.8575(11) 0.6873(9) 0.099(2) Uani 1 1 d .
H2 H 0.4193 0.8425 0.7552 0.119 Uiso 1 1 calc R
C3 C 0.6183(9) 0.9980(9) 0.7013(8) 0.089(2) Uani 1 1 d .
H3 H 0.6429 1.0762 0.7779 0.107 Uiso 1 1 calc R
C4 C 0.7152(8) 1.0238(8) 0.6058(7) 0.0777(18) Uani 1 1 d .
H4 H 0.8058 1.1187 0.6163 0.093 Uiso 1 1 calc R
C5 C 0.6766(7) 0.9034(7) 0.4887(7) 0.0687(15) Uani 1 1 d .
C6 C 0.5377(7) 0.7606(8) 0.4727(7) 0.0735(17) Uani 1 1 d .
C7 C 0.5024(8) 0.6487(8) 0.3539(9) 0.087(2) Uani 1 1 d .
H7 H 0.4101 0.5542 0.3399 0.104 Uiso 1 1 calc R
C8 C 0.6014(9) 0.6766(9) 0.2591(8) 0.087(2) Uani 1 1 d .
H8 H 0.5749 0.6020 0.1802 0.105 Uiso 1 1 calc R
C9 C 0.7743(8) 0.9234(8) 0.3867(7) 0.0745(17) Uani 1 1 d .
H9 H 0.8660 1.0173 0.3961 0.089 Uiso 1 1 calc R
C10 C 0.8549(11) 0.8394(11) 0.1765(9) 0.099(2) Uani 1 1 d .
H10A H 0.9706 0.9088 0.2181 0.119 Uiso 1 1 calc R
H10B H 0.8653 0.7386 0.1337 0.119 Uiso 1 1 calc R
C11 C 0.7921(10) 0.9085(10) 0.0780(8) 0.091(2) Uani 1 1 d .
H11A H 0.7822 1.0099 0.1198 0.109 Uiso 1 1 calc R
H11B H 0.6768 0.8393 0.0352 0.109 Uiso 1 1 calc R
C12 C 0.9145(9) 0.9322(9) -0.0226(7) 0.0887(19) Uani 1 1 d .
H12A H 0.9408 0.8350 -0.0516 0.106 Uiso 1 1 calc R
H12B H 0.8534 0.9498 -0.0968 0.106 Uiso 1 1 calc R
C13 C -0.0680(7) 0.6507(7) 0.5149(7) 0.0648(14) Uani 1 1 d .
C14 C -0.2008(7) 0.3886(7) 0.9535(7) 0.0696(15) Uani 1 1 d .

loop_
_atom_site_aniso_label
_atom_site_aniso_U_11
_atom_site_aniso_U_22
_atom_site_aniso_U_33
_atom_site_aniso_U_23
_atom_site_aniso_U_13
_atom_site_aniso_U_12
Cu1 0.0993(6) 0.0894(6) 0.0583(6) 0.0211(4) 0.0200(4) 0.0252(4)
S1 0.0915(10) 0.0694(9) 0.0570(10) 0.0127(7) 0.0130(7) 0.0258(7)
S2 0.0788(10) 0.0966(12) 0.0629(11) 0.0254(9) 0.0135(7) 0.0103(8)
N1 0.090(3) 0.075(3) 0.057(3) 0.012(3) 0.012(2) 0.031(2)
N2 0.083(3) 0.097(4) 0.057(3) 0.026(3) 0.008(3) 0.011(3)
N3 0.081(3) 0.090(4) 0.082(4) 0.032(3) 0.014(3) 0.032(3)
C1 0.078(4) 0.087(5) 0.108(6) 0.048(5) 0.025(4) 0.023(3)
C2 0.116(6) 0.112(6) 0.094(6) 0.047(5) 0.040(5) 0.052(5)
C3 0.098(5) 0.092(5) 0.086(5) 0.030(4) 0.017(4) 0.036(4)
C4 0.074(4) 0.068(4) 0.088(5) 0.024(4) -0.002(3) 0.018(3)
C5 0.059(3) 0.074(4) 0.079(5) 0.035(3) 0.008(3) 0.020(3)
C6 0.062(3) 0.072(4) 0.087(5) 0.026(4) 0.006(3) 0.020(3)
C7 0.066(4) 0.073(4) 0.115(7) 0.029(4) 0.005(4) 0.013(3)
C8 0.089(4) 0.085(4) 0.081(5) 0.010(4) 0.000(4) 0.030(4)
C9 0.068(3) 0.072(4) 0.085(5) 0.029(4) 0.011(3) 0.020(3)
C10 0.106(5) 0.110(6) 0.102(6) 0.033(5) 0.036(4) 0.054(4)
C11 0.093(5) 0.107(5) 0.075(5) 0.024(4) 0.010(4) 0.033(4)
C12 0.100(5) 0.102(5) 0.060(4) 0.013(4) 0.014(3) 0.032(4)
C13 0.066(3) 0.059(3) 0.067(4) 0.018(3) 0.006(3) 0.016(2)
C14 0.067(3) 0.071(3) 0.063(4) 0.013(3) 0.003(3) 0.016(3)

loop_
_atom_type_symbol
_atom_type_description
_atom_type_scat_dispersion_real
_atom_type_scat_dispersion_imag
_atom_type_scat_source
C C 0.0033 0.0016 'International Tables Vol C Tables 4.2.6.8 and 6.1.1.4'
H H 0.0000 0.0000 'International Tables Vol C Tables 4.2.6.8 and 6.1.1.4'
N N 0.0061 0.0033 'International Tables Vol C Tables 4.2.6.8 and 6.1.1.4'
S S 0.1246 0.1234 'International Tables Vol C Tables 4.2.6.8 and 6.1.1.4'
Cu Cu 0.3201 1.2651 'International Tables Vol C Tables 4.2.6.8 and 6.1.1.4'

loop_
_geom_angle_atom_site_label_1
_geom_angle_atom_site_label_2
_geom_angle_atom_site_label_3
_geom_angle
_geom_angle_site_symmetry_1
_geom_angle_site_symmetry_3
S1 Cu1 S2 109.26(7) . 2_567
N1 Cu1 S1 100.96(16) 2_566 .
N1 Cu1 S2 114.26(15) 2_566 2_567
N2 Cu1 S1 110.92(18) . .
N2 Cu1 S2 100.35(17) . 2_567
N2 Cu1 N1 121.1(2) . 2_566
C13 S1 Cu1 100.8(2) . .
C14 S2 Cu1 98.9(2) . 2_567
C13 N1 Cu1 157.3(5) . 2_566
C14 N2 Cu1 160.9(5) . .
C8 N3 C10 120.4(7) . .
C9 N3 C8 120.7(6) . .
C9 N3 C10 118.9(6) . .
C2 C1 H1 119.7 . .
C2 C1 C6 120.7(7) . .
C6 C1 H1 119.7 . .
C1 C2 H2 119.4 . .
C1 C2 C3 121.2(8) . .
C3 C2 H2 119.4 . .
C2 C3 H3 119.4 . .
C4 C3 C2 121.3(8) . .
C4 C3 H3 119.4 . .
C3 C4 H4 120.5 . .
C3 C4 C5 119.0(6) . .
C5 C4 H4 120.5 . .
C6 C5 C4 120.2(6) . .
C9 C5 C4 121.4(6) . .
C9 C5 C6 118.4(7) . .
C5 C6 C1 117.6(7) . .
C7 C6 C1 124.7(6) . .
C7 C6 C5 117.7(7) . .
C6 C7 H7 119.6 . .
C8 C7 C6 120.7(6) . .
C8 C7 H7 119.6 . .
N3 C8 H8 119.7 . .
C7 C8 N3 120.6(7) . .
C7 C8 H8 119.7 . .
N3 C9 C5 121.8(6) . .
N3 C9 H9 119.1 . .
C5 C9 H9 119.1 . .
N3 C10 H10A 108.7 . .
N3 C10 H10B 108.7 . .
H10A C10 H10B 107.6 . .
C11 C10 N3 114.2(6) . .
C11 C10 H10A 108.7 . .
C11 C10 H10B 108.7 . .
C10 C11 H11A 109.3 . .
C10 C11 H11B 109.3 . .
C10 C11 C12 111.6(6) . .
H11A C11 H11B 108.0 . .
C12 C11 H11A 109.3 . .
C12 C11 H11B 109.3 . .
C11 C12 H12A 108.4 . .
C11 C12 H12B 108.4 . .
C12 C12 C11 115.6(8) 2_775 .
C12 C12 H12A 108.4 2_775 .
C12 C12 H12B 108.4 2_775 .
H12A C12 H12B 107.4 . .
N1 C13 S1 178.9(5) . .
N2 C14 S2 179.4(6) . .

loop_
_geom_bond_atom_site_label_1
_geom_bond_atom_site_label_2
_geom_bond_distance
_geom_bond_site_symmetry_2
Cu1 S1 2.4318(19) .
Cu1 S2 2.4578(19) 2_567
Cu1 N1 1.973(5) 2_566
Cu1 N2 1.966(6) .
S1 C13 1.633(7) .
S2 Cu1 2.4578(19) 2_567
S2 C14 1.654(7) .
N1 Cu1 1.973(5) 2_566
N1 C13 1.166(8) .
N2 C14 1.135(8) .
N3 C8 1.367(9) .
N3 C9 1.312(9) .
N3 C10 1.497(10) .
C1 H1 0.9300 .
C1 C2 1.350(11) .
C1 C6 1.415(10) .
C2 H2 0.9300 .
C2 C3 1.383(11) .
C3 H3 0.9300 .
C3 C4 1.348(10) .
C4 H4 0.9300 .
C4 C5 1.425(9) .
C5 C6 1.409(8) .
C5 C9 1.403(9) .
C6 C7 1.401(10) .
C7 H7 0.9300 .
C7 C8 1.355(11) .
C8 H8 0.9300 .
C9 H9 0.9300 .
C10 H10A 0.9700 .
C10 H10B 0.9700 .
C10 C11 1.466(11) .
C11 H11A 0.9700 .
C11 H11B 0.9700 .
C11 C12 1.521(10) .
C12 C12 1.517(14) 2_775
C12 H12A 0.9700 .
C12 H12B 0.9700 .

loop_
_geom_torsion_atom_site_label_1
_geom_torsion_atom_site_label_2
_geom_torsion_atom_site_label_3
_geom_torsion_atom_site_label_4
_geom_torsion
_geom_torsion_site_symmetry_1
_geom_torsion_site_symmetry_4
Cu1 S1 C13 N1 -147(26) . .
Cu1 S2 C14 N2 70(64) 2_567 .
Cu1 N1 C13 S1 149(25) 2_566 .
Cu1 N2 C14 S2 -77(65) . .
S1 Cu1 N2 C14 -108.9(18) . .
S2 Cu1 S1 C13 120.7(2) 2_567 .
S2 Cu1 N2 C14 6.5(18) 2_567 .
N1 Cu1 S1 C13 -0.1(2) 2_566 .
N1 Cu1 N2 C14 133.2(18) 2_566 .
N2 Cu1 S1 C13 -129.6(3) . .
N3 C10 C11 C12 180.0(6) . .
C1 C2 C3 C4 -0.8(12) . .
C1 C6 C7 C8 -179.9(7) . .
C2 C1 C6 C5 0.1(10) . .
C2 C1 C6 C7 -178.7(7) . .
C2 C3 C4 C5 0.0(11) . .
C3 C4 C5 C6 0.8(9) . .
C3 C4 C5 C9 -179.4(6) . .
C4 C5 C6 C1 -0.9(8) . .
C4 C5 C6 C7 178.0(5) . .
C4 C5 C9 N3 180.0(5) . .
C5 C6 C7 C8 1.3(9) . .
C6 C1 C2 C3 0.7(12) . .
C6 C5 C9 N3 -0.2(9) . .
C6 C7 C8 N3 1.3(11) . .
C8 N3 C9 C5 2.8(10) . .
C8 N3 C10 C11 86.4(9) . .
C9 N3 C8 C7 -3.4(10) . .
C9 N3 C10 C11 -93.7(9) . .
C9 C5 C6 C1 179.3(6) . .
C9 C5 C6 C7 -1.8(8) . .
C10 N3 C8 C7 176.5(6) . .
C10 N3 C9 C5 -177.1(6) . .
C10 C11 C12 C12 -73.6(11) . 2_775
